data_4029918
loop_
_publ_author_name
'Esipova, Tatiana V.'
'Vinogradov, Sergei A.'

_publ_section_title
;
 Synthesis of Phosphorescent Asymmetrically \p-Extended Porphyrins for
 Two-Photon Applications.
;
_journal_issue 18
_journal_name_full 'The Journal of organic chemistry'
_journal_page_first 8812
_journal_page_last 8825
_journal_paper_doi 10.1021/jo501521x
_journal_volume 79
_journal_year 2014
_chemical_formula_moiety -
_chemical_formula_sum 'C60 H56 N4 O8 Pt'
_chemical_formula_weight 1156.18
_chemical_name_common Pt-5,15-(3,5-dibutoxycarbonylphenyl)-syn-dibenzoporphyrin
_space_group_IT_number 2
_symmetry_cell_setting triclinic
_symmetry_Int_Tables_number 2
_symmetry_space_group_name_Hall '-P 1'
_symmetry_space_group_name_H-M 'P -1'
_atom_sites_solution_hydrogens geom
_atom_sites_solution_primary direct
_audit_creation_method SHELXL-97
_cell_angle_alpha 96.646(3)
_cell_angle_beta 100.085(3)
_cell_angle_gamma 111.312(2)
_cell_formula_units_Z 4
_cell_length_a 15.7368(9)
_cell_length_b 16.7510(10)
_cell_length_c 21.3729(14)
_cell_measurement_temperature 100(1)
_cell_volume 5067.9(5)
_computing_data_collection 'Bruker APEX2'
_computing_data_reduction 'Bruker SAINT'
_computing_structure_refinement 'SHELXL-97 (Sheldrick, 2008)'
_computing_structure_solution 'SHELXS-97 (Sheldrick, 2008)'
_diffrn_ambient_temperature 100(1)
_diffrn_measured_fraction_theta_full 0.981
_diffrn_measured_fraction_theta_max 0.981
_diffrn_measurement_device 'CCD Area Detector'
_diffrn_measurement_device_type 'Bruker APEXII'
_diffrn_measurement_method 'phi and omega scans'
_diffrn_radiation_monochromator graphite
_diffrn_radiation_source 'sealed tube'
_diffrn_radiation_type MoK\a
_diffrn_radiation_wavelength 0.71073
_diffrn_reflns_av_R_equivalents 0.1049
_diffrn_reflns_av_sigmaI/netI 0.0941
_diffrn_reflns_limit_h_max 19
_diffrn_reflns_limit_h_min -20
_diffrn_reflns_limit_k_max 21
_diffrn_reflns_limit_k_min -21
_diffrn_reflns_limit_l_max 27
_diffrn_reflns_limit_l_min -27
_diffrn_reflns_number 124729
_diffrn_reflns_theta_full 27.68
_diffrn_reflns_theta_max 27.68
_diffrn_reflns_theta_min 1.33
_exptl_absorpt_coefficient_mu 2.831
_exptl_absorpt_correction_T_max 0.7456
_exptl_absorpt_correction_T_min 0.6363
_exptl_absorpt_correction_type multi-scan
_exptl_absorpt_process_details '(SADABS; Sheldrick, 2007)'
_exptl_crystal_density_diffrn 1.515
_exptl_crystal_density_method 'not measured'
_exptl_crystal_F_000 2344
_exptl_crystal_size_max 0.24
_exptl_crystal_size_mid 0.12
_exptl_crystal_size_min 0.005
_refine_diff_density_max 6.614
_refine_diff_density_min -2.320
_refine_diff_density_rms 0.227
_refine_ls_extinction_method none
_refine_ls_goodness_of_fit_ref 1.066
_refine_ls_hydrogen_treatment constr
_refine_ls_matrix_type full
_refine_ls_number_parameters 1324
_refine_ls_number_reflns 23240
_refine_ls_number_restraints 40
_refine_ls_restrained_S_all 1.067
_refine_ls_R_factor_all 0.1209
_refine_ls_R_factor_gt 0.0602
_refine_ls_shift/su_max 0.052
_refine_ls_shift/su_mean 0.000
_refine_ls_structure_factor_coef Fsqd
_refine_ls_weighting_details 'calc w=1/[\s^2^(Fo^2^)+(0.0759P)^2^+41.4132P] where P=(Fo^2^+2Fc^2^)/3'
_refine_ls_weighting_scheme calc
_refine_ls_wR_factor_gt 0.1449
_refine_ls_wR_factor_ref 0.1864
_reflns_number_gt 14436
_reflns_number_total 23240
_reflns_threshold_expression >2sigma(I)
_cod_data_source_file jo501521x_si_002.cif
_cod_data_source_block shelxl
_cod_depositor_comments 'Adding full bibliography for 4029918.cif.'
_cod_original_sg_symbol_H-M 'P -1       '
_cod_database_code 4029918

loop_
_symmetry_equiv_pos_as_xyz
'x, y, z'
'-x, -y, -z'

loop_
_atom_site_label
_atom_site_type_symbol
_atom_site_fract_x
_atom_site_fract_y
_atom_site_fract_z
_atom_site_U_iso_or_equiv
_atom_site_adp_type
_atom_site_occupancy
_atom_site_symmetry_multiplicity
_atom_site_calc_flag
_atom_site_refinement_flags
Pt1 Pt 0.92012(2) 0.647248(19) 0.594450(17) 0.02154(10) Uani 1 1 d .
N1 N 0.8287(5) 0.6515(4) 0.5177(3) 0.0224(15) Uani 1 1 d .
N2 N 1.0265(5) 0.7200(4) 0.5573(3) 0.0196(15) Uani 1 1 d .
N3 N 1.0093(5) 0.6452(4) 0.6730(4) 0.0227(16) Uani 1 1 d .
N4 N 0.8154(5) 0.5719(4) 0.6309(4) 0.0232(16) Uani 1 1 d .
O1 O 0.9778(5) 1.0574(4) 0.4193(3) 0.0313(15) Uani 1 1 d .
O2 O 0.9813(5) 1.0453(4) 0.3139(3) 0.0325(15) Uani 1 1 d .
O3 O 0.9528(5) 0.7768(4) 0.1831(3) 0.0398(17) Uani 1 1 d .
O4 O 0.8911(5) 0.6516(4) 0.2194(3) 0.0282(14) Uani 1 1 d .
O5 O 0.9628(6) 0.6284(5) 1.0319(3) 0.048(2) Uani 1 1 d .
O6 O 0.9777(6) 0.7267(5) 0.9669(4) 0.051(2) Uani 1 1 d .
O7 O 0.8099(6) 0.3098(5) 0.9225(4) 0.048(2) Uani 1 1 d .
O8 O 0.8224(5) 0.2803(4) 0.8207(3) 0.0328(15) Uani 1 1 d .
C1 C 0.7323(6) 0.6045(5) 0.5031(4) 0.0229(19) Uani 1 1 d .
C2 C 0.6887(6) 0.6248(5) 0.4457(4) 0.0213(18) Uani 1 1 d .
C3 C 0.5948(6) 0.5908(5) 0.4127(4) 0.0241(19) Uani 1 1 d .
H3 H 0.5494 0.5470 0.4258 0.032 Uiso 1 1 calc R
C4 C 0.5718(7) 0.6252(6) 0.3595(5) 0.028(2) Uani 1 1 d .
H4 H 0.5104 0.6018 0.3347 0.038 Uiso 1 1 calc R
C5 C 0.6400(6) 0.6950(6) 0.3424(4) 0.0240(18) Uani 1 1 d .
H5 H 0.6221 0.7206 0.3089 0.032 Uiso 1 1 calc R
C6 C 0.7338(6) 0.7261(5) 0.3751(4) 0.0237(19) Uani 1 1 d .
H6 H 0.7788 0.7717 0.3632 0.031 Uiso 1 1 calc R
C7 C 0.7593(6) 0.6877(5) 0.4264(4) 0.0211(18) Uani 1 1 d .
C8 C 0.8472(6) 0.7008(5) 0.4706(4) 0.0184(17) Uani 1 1 d .
C9 C 0.9379(6) 0.7487(5) 0.4630(4) 0.0202(17) Uani 1 1 d .
C10 C 1.0208(6) 0.7568(5) 0.5031(4) 0.0201(18) Uani 1 1 d .
C11 C 1.1153(6) 0.8035(5) 0.4958(4) 0.0221(18) Uani 1 1 d .
C12 C 1.1549(6) 0.8551(6) 0.4515(4) 0.0251(19) Uani 1 1 d .
H12 H 1.1166 0.8615 0.4156 0.033 Uiso 1 1 calc R
C13 C 1.2516(7) 0.8955(6) 0.4632(5) 0.029(2) Uani 1 1 d .
H13 H 1.2776 0.9299 0.4348 0.038 Uiso 1 1 calc R
C14 C 1.3114(6) 0.8871(6) 0.5155(5) 0.028(2) Uani 1 1 d .
H14 H 1.3760 0.9157 0.5216 0.037 Uiso 1 1 calc R
C15 C 1.2751(6) 0.8362(6) 0.5585(5) 0.029(2) Uani 1 1 d .
H15 H 1.3143 0.8294 0.5936 0.038 Uiso 1 1 calc R
C16 C 1.1770(6) 0.7952(5) 0.5475(4) 0.0221(18) Uani 1 1 d .
C17 C 1.1197(6) 0.7423(5) 0.5852(5) 0.0240(19) Uani 1 1 d .
C18 C 1.1559(7) 0.7224(6) 0.6415(5) 0.029(2) Uani 1 1 d .
H18 H 1.2207 0.7396 0.6527 0.039 Uiso 1 1 calc R
C19 C 1.1069(6) 0.6796(5) 0.6836(5) 0.0254(19) Uani 1 1 d .
C20 C 1.1476(7) 0.6694(6) 0.7452(5) 0.032(2) Uani 1 1 d .
H20 H 1.2113 0.6863 0.7630 0.043 Uiso 1 1 calc R
C21 C 1.0763(7) 0.6302(6) 0.7736(5) 0.028(2) Uani 1 1 d .
H21 H 1.0820 0.6169 0.8148 0.037 Uiso 1 1 calc R
C22 C 0.9912(7) 0.6134(5) 0.7280(4) 0.0253(19) Uani 1 1 d .
C23 C 0.9021(7) 0.5670(5) 0.7374(4) 0.0242(19) Uani 1 1 d .
C24 C 0.8207(6) 0.5440(5) 0.6902(4) 0.0239(19) Uani 1 1 d .
C25 C 0.7271(6) 0.4880(5) 0.6928(5) 0.027(2) Uani 1 1 d .
H25 H 0.7102 0.4617 0.7272 0.035 Uiso 1 1 calc R
C26 C 0.6689(7) 0.4809(6) 0.6361(5) 0.027(2) Uani 1 1 d .
H26 H 0.6048 0.4469 0.6237 0.036 Uiso 1 1 calc R
C27 C 0.7228(6) 0.5345(5) 0.5986(4) 0.0245(19) Uani 1 1 d .
C28 C 0.6853(6) 0.5491(5) 0.5394(4) 0.0229(19) Uani 1 1 d .
H28 H 0.6213 0.5179 0.5225 0.031 Uiso 1 1 calc R
C29 C 0.9436(6) 0.7925(6) 0.4059(4) 0.0241(19) Uani 1 1 d .
C30 C 0.9581(6) 0.8809(5) 0.4133(4) 0.0212(17) Uani 1 1 d .
H30 H 0.9649 0.9126 0.4539 0.028 Uiso 1 1 calc R
C31 C 0.9623(6) 0.9215(5) 0.3596(4) 0.0211(18) Uani 1 1 d .
C32 C 0.9524(6) 0.8747(6) 0.2993(5) 0.026(2) Uani 1 1 d .
H32 H 0.9561 0.9020 0.2639 0.035 Uiso 1 1 calc R
C33 C 0.9367(6) 0.7857(5) 0.2916(4) 0.0236(19) Uani 1 1 d .
C34 C 0.9308(6) 0.7445(5) 0.3453(4) 0.0211(18) Uani 1 1 d .
H34 H 0.9183 0.6851 0.3401 0.028 Uiso 1 1 calc R
C35 C 0.9737(6) 1.0145(5) 0.3688(4) 0.0235(19) Uani 1 1 d .
C36 C 0.9971(8) 1.1370(6) 0.3178(5) 0.033(2) Uani 1 1 d U
H36a H 1.0537 1.1735 0.3504 0.044 Uiso 1 1 calc R
H36b H 0.9446 1.1477 0.3292 0.044 Uiso 1 1 calc R
C37 C 1.0070(8) 1.1576(7) 0.2514(5) 0.042(3) Uani 1 1 d U
H37a H 0.9491 1.1214 0.2198 0.056 Uiso 1 1 calc R
H37b H 1.0160 1.2181 0.2521 0.056 Uiso 1 1 calc R
C38 C 1.0872(9) 1.1426(7) 0.2301(6) 0.045(3) Uani 1 1 d .
H38a H 1.0748 1.0809 0.2249 0.060 Uiso 1 1 calc R
H38b H 1.1440 1.1738 0.2639 0.060 Uiso 1 1 calc R
C39 C 1.1033(10) 1.1724(8) 0.1669(6) 0.055(3) Uani 1 1 d .
H39a H 1.0460 1.1449 0.1339 0.083 Uiso 1 1 calc R
H39b H 1.1511 1.1564 0.1538 0.083 Uiso 1 1 calc R
H39c H 1.1227 1.2347 0.1732 0.083 Uiso 1 1 calc R
C40 C 0.9279(6) 0.7394(5) 0.2256(5) 0.0251(19) Uani 1 1 d .
C41 C 0.8855(7) 0.6047(6) 0.1556(4) 0.030(2) Uani 1 1 d .
H41a H 0.9479 0.6127 0.1503 0.039 Uiso 1 1 calc R
H41b H 0.8562 0.6266 0.1217 0.039 Uiso 1 1 calc R
C42 C 0.8278(7) 0.5093(6) 0.1516(5) 0.029(2) Uani 1 1 d .
H42a H 0.7646 0.5016 0.1545 0.039 Uiso 1 1 calc R
H42b H 0.8550 0.4891 0.1876 0.039 Uiso 1 1 calc R
C43 C 0.8245(7) 0.4552(6) 0.0876(5) 0.031(2) Uani 1 1 d .
H43a H 0.8062 0.4813 0.0521 0.041 Uiso 1 1 calc R
H43b H 0.8869 0.4573 0.0876 0.041 Uiso 1 1 calc R
C44 C 0.7562(7) 0.3596(6) 0.0759(5) 0.037(2) Uani 1 1 d .
H44a H 0.7736 0.3333 0.1109 0.055 Uiso 1 1 calc R
H44b H 0.7586 0.3287 0.0359 0.055 Uiso 1 1 calc R
H44c H 0.6937 0.3568 0.0734 0.055 Uiso 1 1 calc R
C45 C 0.8954(6) 0.5393(6) 0.8010(5) 0.0262(19) Uani 1 1 d .
C46 C 0.9250(7) 0.6022(7) 0.8569(5) 0.034(2) Uani 1 1 d .
H46 H 0.9447 0.6608 0.8540 0.045 Uiso 1 1 calc R
C47 C 0.9259(6) 0.5794(6) 0.9176(4) 0.0261(19) Uani 1 1 d .
C48 C 0.8939(7) 0.4915(6) 0.9224(5) 0.029(2) Uani 1 1 d .
H48 H 0.8933 0.4761 0.9628 0.039 Uiso 1 1 calc R
C49 C 0.8630(7) 0.4275(6) 0.8672(5) 0.028(2) Uani 1 1 d .
C50 C 0.8636(7) 0.4512(6) 0.8062(5) 0.027(2) Uani 1 1 d .
H50 H 0.8426 0.4081 0.7691 0.035 Uiso 1 1 calc R
C51 C 0.9562(7) 0.6448(7) 0.9792(5) 0.035(2) Uani 1 1 d .
C52 C 1.0077(13) 0.7958(9) 1.0224(6) 0.077(5) Uani 1 1 d .
H52a H 1.0649 0.8424 1.0197 0.102 Uiso 1 1 calc R
H52b H 1.0211 0.7738 1.0614 0.102 Uiso 1 1 calc R
C53 C 0.9368(11) 0.8300(9) 1.0263(7) 0.072(4) Uani 1 1 d .
H53a H 0.8836 0.7861 1.0364 0.096 Uiso 1 1 calc R
H53b H 0.9153 0.8418 0.9844 0.096 Uiso 1 1 calc R
C54 C 0.9718(10) 0.9145(9) 1.0779(7) 0.073(4) Uani 1 1 d D
H54a H 1.0022 0.9058 1.1186 0.097 Uiso 1 1 calc R
H54b H 1.0177 0.9615 1.0643 0.097 Uiso 1 1 calc R
C55 C 0.8902(12) 0.9401(12) 1.0879(9) 0.114(7) Uani 1 1 d DU
H55a H 0.8749 0.9687 1.0539 0.171 Uiso 1 1 calc R
H55b H 0.9081 0.9789 1.1290 0.171 Uiso 1 1 calc R
H55c H 0.8365 0.8885 1.0871 0.171 Uiso 1 1 calc R
C56 C 0.8290(7) 0.3335(6) 0.8740(5) 0.034(2) Uani 1 1 d .
C57 C 0.7926(7) 0.1875(6) 0.8246(6) 0.040(3) Uani 1 1 d .
H57a H 0.7282 0.1645 0.8291 0.054 Uiso 1 1 calc R
H57b H 0.8321 0.1807 0.8622 0.054 Uiso 1 1 calc R
C58 C 0.8004(8) 0.1386(6) 0.7640(5) 0.038(2) Uani 1 1 d .
H58a H 0.8639 0.1649 0.7585 0.051 Uiso 1 1 calc R
H58b H 0.7584 0.1436 0.7270 0.051 Uiso 1 1 calc R
C59 C 0.7762(8) 0.0423(6) 0.7659(5) 0.040(3) Uani 1 1 d .
H59a H 0.8196 0.0373 0.8020 0.053 Uiso 1 1 calc R
H59b H 0.7135 0.0166 0.7730 0.053 Uiso 1 1 calc R
C60 C 0.7805(8) -0.0071(7) 0.7050(6) 0.046(3) Uani 1 1 d .
H60a H 0.7373 -0.0026 0.6691 0.069 Uiso 1 1 calc R
H60b H 0.7639 -0.0674 0.7079 0.069 Uiso 1 1 calc R
H60c H 0.8430 0.0168 0.6984 0.069 Uiso 1 1 calc R
Pt1' Pt 0.42368(2) 0.653192(19) 0.577859(17) 0.02085(10) Uani 1 1 d .
N1' N 0.3283(5) 0.6566(4) 0.5029(3) 0.0213(15) Uani 1 1 d .
N2' N 0.5271(5) 0.7297(4) 0.5399(3) 0.0200(15) Uani 1 1 d .
N3' N 0.5177(5) 0.6486(4) 0.6518(4) 0.0223(16) Uani 1 1 d .
N4' N 0.3222(5) 0.5781(4) 0.6175(3) 0.0215(15) Uani 1 1 d .
O1' O 0.4619(5) 1.0617(4) 0.4062(3) 0.0335(16) Uani 1 1 d .
O2' O 0.4698(5) 1.0541(4) 0.3021(3) 0.0354(16) Uani 1 1 d .
O3' O 0.4471(6) 0.7928(4) 0.1666(3) 0.047(2) Uani 1 1 d .
O4' O 0.3997(5) 0.6663(4) 0.2029(3) 0.0276(14) Uani 1 1 d .
O5' O 0.4995(5) 0.6253(4) 1.0147(3) 0.0348(16) Uani 1 1 d .
O6' O 0.5303(5) 0.7246(4) 0.9501(3) 0.0340(15) Uani 1 1 d .
O7' O 0.2911(5) 0.3122(4) 0.8988(3) 0.0377(17) Uani 1 1 d .
O8' O 0.3263(5) 0.2763(4) 0.8048(3) 0.0275(14) Uani 1 1 d .
C1' C 0.2335(6) 0.6096(5) 0.4920(4) 0.0200(18) Uani 1 1 d .
C2' C 0.1859(6) 0.6249(5) 0.4329(4) 0.0199(18) Uani 1 1 d .
C3' C 0.0912(6) 0.5868(5) 0.4013(4) 0.0232(18) Uani 1 1 d .
H3' H 0.0480 0.5441 0.4169 0.031 Uiso 1 1 calc R
C4' C 0.0643(6) 0.6149(6) 0.3460(4) 0.0244(19) Uani 1 1 d .
H4' H 0.0020 0.5898 0.3230 0.032 Uiso 1 1 calc R
C5' C 0.1293(6) 0.6805(6) 0.3243(4) 0.0246(19) Uani 1 1 d .
H5' H 0.1088 0.7008 0.2883 0.033 Uiso 1 1 calc R
C6' C 0.2242(6) 0.7165(5) 0.3553(4) 0.0256(19) Uani 1 1 d .
H6' H 0.2674 0.7599 0.3403 0.034 Uiso 1 1 calc R
C7' C 0.2524(6) 0.6849(5) 0.4097(4) 0.0183(17) Uani 1 1 d .
C8' C 0.3437(6) 0.7028(5) 0.4536(4) 0.0195(17) Uani 1 1 d .
C9' C 0.4324(6) 0.7551(5) 0.4466(4) 0.0217(18) Uani 1 1 d .
C10' C 0.5173(6) 0.7673(5) 0.4858(4) 0.0209(18) Uani 1 1 d .
C11' C 0.6115(6) 0.8222(5) 0.4802(4) 0.0197(17) Uani 1 1 d .
C12' C 0.6465(6) 0.8777(5) 0.4372(4) 0.0234(18) Uani 1 1 d .
H12' H 0.6061 0.8824 0.4018 0.031 Uiso 1 1 calc R
C13' C 0.7419(6) 0.9244(6) 0.4495(5) 0.028(2) Uani 1 1 d .
H13' H 0.7657 0.9614 0.4219 0.037 Uiso 1 1 calc R
C14' C 0.8035(7) 0.9180(6) 0.5014(5) 0.029(2) Uani 1 1 d .
H14' H 0.8674 0.9517 0.5091 0.039 Uiso 1 1 calc R
C15' C 0.7706(7) 0.8621(6) 0.5414(5) 0.029(2) Uani 1 1 d .
H15' H 0.8119 0.8556 0.5753 0.038 Uiso 1 1 calc R
C16' C 0.6760(6) 0.8160(6) 0.5310(4) 0.0233(19) Uani 1 1 d .
C17' C 0.6217(6) 0.7565(5) 0.5666(4) 0.0227(18) Uani 1 1 d .
C18' C 0.6597(6) 0.7330(6) 0.6199(5) 0.027(2) Uani 1 1 d .
H18' H 0.7248 0.7528 0.6305 0.035 Uiso 1 1 calc R
C19' C 0.6136(6) 0.6833(5) 0.6600(4) 0.0234(19) Uani 1 1 d .
C20' C 0.6588(7) 0.6657(6) 0.7180(5) 0.030(2) Uani 1 1 d .
H20' H 0.7229 0.6810 0.7329 0.040 Uiso 1 1 calc R
C21' C 0.5909(7) 0.6228(5) 0.7467(5) 0.027(2) Uani 1 1 d .
H21' H 0.5996 0.6044 0.7859 0.036 Uiso 1 1 calc R
C22' C 0.5021(6) 0.6104(5) 0.7059(4) 0.0219(18) Uani 1 1 d .
C23' C 0.4146(6) 0.5670(5) 0.7181(4) 0.0209(18) Uani 1 1 d .
C24' C 0.3304(6) 0.5507(5) 0.6758(4) 0.0237(19) Uani 1 1 d .
C25' C 0.2381(6) 0.5003(5) 0.6843(4) 0.0244(19) Uani 1 1 d .
H25' H 0.2240 0.4760 0.7200 0.032 Uiso 1 1 calc R
C26' C 0.1779(7) 0.4955(5) 0.6309(5) 0.027(2) Uani 1 1 d .
H26' H 0.1132 0.4651 0.6220 0.037 Uiso 1 1 calc R
C27' C 0.2284(6) 0.5446(5) 0.5891(4) 0.0227(18) Uani 1 1 d .
C28' C 0.1866(6) 0.5572(5) 0.5300(4) 0.0233(19) Uani 1 1 d .
H28' H 0.1219 0.5279 0.5152 0.031 Uiso 1 1 calc R
C29' C 0.4352(6) 0.7998(5) 0.3890(4) 0.0202(17) Uani 1 1 d .
C30' C 0.4451(6) 0.8862(5) 0.3968(4) 0.0233(18) Uani 1 1 d .
H30' H 0.4476 0.9159 0.4370 0.031 Uiso 1 1 calc R
C31' C 0.4516(6) 0.9286(5) 0.3446(4) 0.0218(18) Uani 1 1 d .
C32' C 0.4467(6) 0.8851(5) 0.2842(4) 0.0232(18) Uani 1 1 d .
H32' H 0.4510 0.9138 0.2495 0.031 Uiso 1 1 calc R
C33' C 0.4354(6) 0.7977(5) 0.2760(4) 0.0241(19) Uani 1 1 d .
C34' C 0.4293(6) 0.7554(5) 0.3278(4) 0.0224(18) Uani 1 1 d .
H34' H 0.4212 0.6969 0.3219 0.030 Uiso 1 1 calc R
C35' C 0.4611(6) 1.0219(5) 0.3559(5) 0.0256(19) Uani 1 1 d .
C36' C 0.4786(8) 1.1442(6) 0.3063(5) 0.040(2) Uani 1 1 d U
H36a' H 0.5316 1.1826 0.3409 0.053 Uiso 1 1 calc R
H36b' H 0.4222 1.1498 0.3146 0.053 Uiso 1 1 calc R
C37' C 0.4935(12) 1.1676(9) 0.2395(8) 0.077(4) Uani 1 1 d U
H37a' H 0.4446 1.1235 0.2051 0.102 Uiso 1 1 calc R
H37b' H 0.4885 1.2232 0.2368 0.102 Uiso 1 1 calc R
C38' C 0.5844(15) 1.1730(13) 0.2301(10) 0.109(7) Uani 1 1 d .
H38a' H 0.5920 1.1200 0.2383 0.145 Uiso 1 1 calc R
H38b' H 0.6329 1.2216 0.2616 0.145 Uiso 1 1 calc R
C39' C 0.5980(14) 1.1848(13) 0.1644(10) 0.113(7) Uani 1 1 d .
H39a' H 0.5393 1.1546 0.1332 0.169 Uiso 1 1 calc R
H39b' H 0.6427 1.1616 0.1545 0.169 Uiso 1 1 calc R
H39c' H 0.6210 1.2459 0.1630 0.169 Uiso 1 1 calc R
C40' C 0.4291(7) 0.7540(5) 0.2098(5) 0.029(2) Uani 1 1 d .
C41' C 0.3886(7) 0.6199(6) 0.1373(4) 0.027(2) Uani 1 1 d .
H41a' H 0.4482 0.6389 0.1249 0.036 Uiso 1 1 calc R
H41b' H 0.3440 0.6318 0.1062 0.036 Uiso 1 1 calc R
C42' C 0.3535(7) 0.5240(5) 0.1385(4) 0.027(2) Uani 1 1 d .
H42a' H 0.2977 0.5072 0.1556 0.036 Uiso 1 1 calc R
H42b' H 0.4009 0.5123 0.1669 0.036 Uiso 1 1 calc R
C43' C 0.3305(7) 0.4696(6) 0.0705(5) 0.030(2) Uani 1 1 d .
H43a' H 0.2848 0.4834 0.0420 0.040 Uiso 1 1 calc R
H43b' H 0.3870 0.4859 0.0541 0.040 Uiso 1 1 calc R
C44' C 0.2919(7) 0.3717(6) 0.0684(5) 0.034(2) Uani 1 1 d .
H44a' H 0.3382 0.3569 0.0944 0.051 Uiso 1 1 calc R
H44b' H 0.2766 0.3412 0.0245 0.051 Uiso 1 1 calc R
H44c' H 0.2364 0.3551 0.0851 0.051 Uiso 1 1 calc R
C45' C 0.4132(7) 0.5378(6) 0.7821(5) 0.027(2) Uani 1 1 d .
C46' C 0.4521(6) 0.6012(6) 0.8390(4) 0.028(2) Uani 1 1 d .
H46' H 0.4783 0.6599 0.8365 0.037 Uiso 1 1 calc R
C47' C 0.4521(7) 0.5776(6) 0.9004(5) 0.028(2) Uani 1 1 d .
C48' C 0.4096(6) 0.4899(6) 0.9035(4) 0.0270(19) Uani 1 1 d .
H48' H 0.4075 0.4735 0.9435 0.036 Uiso 1 1 calc R
C49' C 0.3698(6) 0.4263(6) 0.8465(4) 0.0244(19) Uani 1 1 d .
C50' C 0.3722(6) 0.4507(5) 0.7871(4) 0.0235(18) Uani 1 1 d .
H50' H 0.3458 0.4079 0.7496 0.031 Uiso 1 1 calc R
C51' C 0.4946(7) 0.6433(6) 0.9616(5) 0.031(2) Uani 1 1 d .
C52' C 0.5774(9) 0.7907(6) 1.0074(5) 0.050(3) Uani 1 1 d D
H52a' H 0.6212 0.7742 1.0353 0.067 Uiso 1 1 calc R
H52b' H 0.5320 0.7968 1.0309 0.067 Uiso 1 1 calc R
C53' C 0.6296(13) 0.8768(9) 0.9889(9) 0.103(6) Uani 1 1 d D
H53a' H 0.6675 0.9188 1.0283 0.137 Uiso 1 1 calc R
H53b' H 0.5840 0.8981 0.9688 0.137 Uiso 1 1 calc R
C54' C 0.6941(16) 0.8739(11) 0.9425(12) 0.147(10) Uani 1 1 d D
H54a' H 0.6574 0.8329 0.9025 0.195 Uiso 1 1 calc R
H54b' H 0.7415 0.8544 0.9623 0.195 Uiso 1 1 calc R
C55' C 0.742(2) 0.9668(14) 0.9278(14) 0.197(13) Uani 1 1 d DU
H55a' H 0.7063 1.0008 0.9362 0.296 Uiso 1 1 calc R
H55b' H 0.7454 0.9618 0.8832 0.296 Uiso 1 1 calc R
H55c' H 0.8044 0.9950 0.9551 0.296 Uiso 1 1 calc R
C56' C 0.3253(7) 0.3340(6) 0.8538(5) 0.029(2) Uani 1 1 d .
C57' C 0.2858(7) 0.1856(6) 0.8109(5) 0.031(2) Uani 1 1 d .
H57a' H 0.2198 0.1688 0.8104 0.041 Uiso 1 1 calc R
H57b' H 0.3171 0.1782 0.8518 0.041 Uiso 1 1 calc R
C58' C 0.2965(7) 0.1283(6) 0.7560(5) 0.033(2) Uani 1 1 d .
H58a' H 0.3615 0.1504 0.7528 0.044 Uiso 1 1 calc R
H58b' H 0.2583 0.1297 0.7156 0.044 Uiso 1 1 calc R
C59' C 0.2668(9) 0.0341(6) 0.7665(5) 0.042(3) Uani 1 1 d .
H59a' H 0.3071 0.0328 0.8060 0.056 Uiso 1 1 calc R
H59b' H 0.2030 0.0135 0.7721 0.056 Uiso 1 1 calc R
C60' C 0.2721(10) -0.0274(7) 0.7101(6) 0.055(3) Uani 1 1 d .
H60a' H 0.2340 -0.0248 0.6707 0.082 Uiso 1 1 calc R
H60b' H 0.2496 -0.0860 0.7178 0.082 Uiso 1 1 calc R
H60c' H 0.3360 -0.0098 0.7065 0.082 Uiso 1 1 calc R

loop_
_atom_site_aniso_label
_atom_site_aniso_U_11
_atom_site_aniso_U_22
_atom_site_aniso_U_33
_atom_site_aniso_U_23
_atom_site_aniso_U_13
_atom_site_aniso_U_12
Pt1 0.0216(2) 0.01205(16) 0.0362(2) 0.00788(14) 0.01306(15) 0.00877(14)
N1 0.028(4) 0.011(3) 0.029(4) 0.005(3) 0.008(3) 0.008(3)
N2 0.019(4) 0.011(3) 0.034(4) 0.009(3) 0.012(3) 0.009(3)
N3 0.025(4) 0.009(3) 0.042(4) 0.008(3) 0.014(3) 0.011(3)
N4 0.022(4) 0.007(3) 0.044(5) 0.010(3) 0.016(3) 0.006(3)
O1 0.038(4) 0.021(3) 0.043(4) 0.010(3) 0.016(3) 0.016(3)
O2 0.048(4) 0.013(3) 0.040(4) 0.008(3) 0.017(3) 0.012(3)
O3 0.058(5) 0.029(4) 0.030(4) 0.009(3) 0.019(3) 0.011(3)
O4 0.034(4) 0.016(3) 0.036(4) 0.004(3) 0.016(3) 0.009(3)
O5 0.062(6) 0.040(4) 0.033(4) 0.007(3) 0.013(4) 0.010(4)
O6 0.078(6) 0.024(4) 0.041(4) -0.001(3) 0.004(4) 0.016(4)
O7 0.071(6) 0.030(4) 0.053(5) 0.022(4) 0.035(4) 0.018(4)
O8 0.046(4) 0.019(3) 0.039(4) 0.012(3) 0.015(3) 0.015(3)
C1 0.019(5) 0.016(4) 0.042(5) 0.009(4) 0.016(4) 0.011(4)
C2 0.022(5) 0.016(4) 0.032(5) 0.007(4) 0.013(4) 0.011(4)
C3 0.017(4) 0.020(4) 0.042(5) 0.010(4) 0.017(4) 0.009(4)
C4 0.031(5) 0.023(4) 0.041(6) 0.011(4) 0.018(4) 0.016(4)
C5 0.025(5) 0.024(4) 0.035(5) 0.010(4) 0.014(4) 0.018(4)
C6 0.024(5) 0.013(4) 0.041(5) 0.008(4) 0.016(4) 0.009(3)
C7 0.019(5) 0.017(4) 0.032(5) 0.003(3) 0.011(4) 0.011(4)
C8 0.019(4) 0.008(4) 0.029(5) 0.002(3) 0.008(3) 0.005(3)
C9 0.020(4) 0.015(4) 0.029(5) 0.004(3) 0.007(4) 0.010(3)
C10 0.020(4) 0.007(4) 0.033(5) 0.001(3) 0.013(4) 0.003(3)
C11 0.024(5) 0.017(4) 0.028(5) 0.002(3) 0.014(4) 0.009(4)
C12 0.025(5) 0.020(4) 0.030(5) 0.002(4) 0.010(4) 0.009(4)
C13 0.031(5) 0.028(5) 0.041(6) 0.014(4) 0.024(4) 0.017(4)
C14 0.016(5) 0.019(4) 0.047(6) 0.001(4) 0.014(4) 0.004(4)
C15 0.020(5) 0.027(5) 0.040(6) 0.005(4) 0.010(4) 0.011(4)
C16 0.026(5) 0.017(4) 0.028(5) 0.002(3) 0.011(4) 0.012(4)
C17 0.016(4) 0.012(4) 0.045(6) -0.001(4) 0.010(4) 0.007(3)
C18 0.022(5) 0.028(5) 0.044(6) 0.009(4) 0.016(4) 0.013(4)
C19 0.026(5) 0.015(4) 0.039(5) 0.009(4) 0.011(4) 0.010(4)
C20 0.018(5) 0.030(5) 0.049(6) 0.012(5) 0.009(4) 0.008(4)
C21 0.029(5) 0.028(5) 0.035(5) 0.015(4) 0.008(4) 0.018(4)
C22 0.034(5) 0.015(4) 0.033(5) 0.008(4) 0.012(4) 0.014(4)
C23 0.035(5) 0.013(4) 0.029(5) 0.007(3) 0.016(4) 0.011(4)
C24 0.029(5) 0.013(4) 0.034(5) 0.008(4) 0.014(4) 0.008(4)
C25 0.027(5) 0.015(4) 0.042(6) 0.010(4) 0.023(4) 0.005(4)
C26 0.021(5) 0.019(4) 0.046(6) 0.011(4) 0.019(4) 0.007(4)
C27 0.022(5) 0.018(4) 0.038(5) 0.008(4) 0.015(4) 0.009(4)
C28 0.014(4) 0.014(4) 0.039(5) 0.003(4) 0.007(4) 0.003(3)
C29 0.018(5) 0.026(5) 0.034(5) 0.012(4) 0.011(4) 0.011(4)
C30 0.016(4) 0.015(4) 0.033(5) 0.004(3) 0.008(3) 0.005(3)
C31 0.020(4) 0.007(4) 0.037(5) 0.005(3) 0.006(4) 0.007(3)
C32 0.028(5) 0.022(4) 0.038(5) 0.012(4) 0.015(4) 0.014(4)
C33 0.016(4) 0.017(4) 0.042(5) 0.004(4) 0.015(4) 0.008(3)
C34 0.014(4) 0.014(4) 0.041(5) 0.007(4) 0.012(4) 0.009(3)
C35 0.026(5) 0.014(4) 0.034(5) 0.005(4) 0.013(4) 0.009(4)
C36 0.050(6) 0.015(4) 0.041(5) 0.009(4) 0.016(4) 0.020(4)
C37 0.052(6) 0.028(5) 0.054(6) 0.013(4) 0.016(5) 0.022(4)
C38 0.054(7) 0.033(6) 0.055(7) 0.017(5) 0.019(6) 0.019(5)
C39 0.065(9) 0.057(8) 0.058(8) 0.025(6) 0.030(7) 0.030(7)
C40 0.025(5) 0.015(4) 0.040(5) 0.011(4) 0.017(4) 0.006(4)
C41 0.035(6) 0.020(4) 0.034(5) 0.005(4) 0.014(4) 0.009(4)
C42 0.030(5) 0.022(4) 0.037(5) 0.007(4) 0.010(4) 0.009(4)
C43 0.035(6) 0.022(5) 0.036(5) 0.003(4) 0.008(4) 0.012(4)
C44 0.039(6) 0.025(5) 0.041(6) 0.002(4) 0.009(5) 0.010(4)
C45 0.023(5) 0.022(4) 0.038(5) 0.007(4) 0.014(4) 0.011(4)
C46 0.040(6) 0.035(5) 0.041(6) 0.014(4) 0.019(5) 0.025(5)
C47 0.023(5) 0.024(4) 0.031(5) 0.006(4) 0.009(4) 0.008(4)
C48 0.031(5) 0.031(5) 0.030(5) 0.013(4) 0.013(4) 0.013(4)
C49 0.026(5) 0.025(5) 0.040(6) 0.011(4) 0.016(4) 0.011(4)
C50 0.033(5) 0.018(4) 0.035(5) 0.010(4) 0.013(4) 0.013(4)
C51 0.035(6) 0.031(5) 0.041(6) 0.010(4) 0.014(5) 0.014(5)
C52 0.121(14) 0.047(8) 0.052(8) -0.015(6) -0.013(8) 0.042(9)
C53 0.083(11) 0.058(9) 0.062(9) -0.006(7) 0.016(8) 0.018(8)
C54 0.100(13) 0.041(7) 0.069(9) 0.001(7) 0.014(8) 0.023(8)
C55 0.120(13) 0.086(11) 0.130(13) -0.009(9) 0.078(11) 0.021(10)
C56 0.035(6) 0.031(5) 0.044(6) 0.021(5) 0.015(5) 0.015(4)
C57 0.033(6) 0.015(4) 0.076(8) 0.014(5) 0.014(5) 0.011(4)
C58 0.039(6) 0.026(5) 0.054(7) 0.010(5) 0.020(5) 0.013(5)
C59 0.051(7) 0.021(5) 0.044(6) 0.013(4) 0.006(5) 0.010(5)
C60 0.043(7) 0.035(6) 0.073(8) 0.022(6) 0.028(6) 0.019(5)
Pt1' 0.01922(19) 0.01185(16) 0.0360(2) 0.00705(14) 0.01227(15) 0.00788(14)
N1' 0.025(4) 0.010(3) 0.034(4) 0.007(3) 0.009(3) 0.011(3)
N2' 0.023(4) 0.008(3) 0.030(4) 0.007(3) 0.011(3) 0.005(3)
N3' 0.021(4) 0.013(3) 0.039(4) 0.008(3) 0.013(3) 0.010(3)
N4' 0.021(4) 0.014(3) 0.033(4) 0.008(3) 0.013(3) 0.008(3)
O1' 0.044(4) 0.020(3) 0.043(4) 0.006(3) 0.015(3) 0.018(3)
O2' 0.054(5) 0.015(3) 0.043(4) 0.012(3) 0.020(3) 0.015(3)
O3' 0.080(6) 0.022(3) 0.039(4) 0.009(3) 0.023(4) 0.014(4)
O4' 0.041(4) 0.012(3) 0.035(4) 0.005(3) 0.018(3) 0.012(3)
O5' 0.042(4) 0.024(3) 0.036(4) 0.007(3) 0.012(3) 0.009(3)
O6' 0.038(4) 0.019(3) 0.044(4) 0.004(3) 0.014(3) 0.009(3)
O7' 0.050(5) 0.026(3) 0.042(4) 0.013(3) 0.026(4) 0.012(3)
O8' 0.037(4) 0.012(3) 0.036(4) 0.007(3) 0.014(3) 0.009(3)
C1' 0.018(4) 0.012(4) 0.037(5) 0.005(3) 0.012(4) 0.011(3)
C2' 0.024(5) 0.009(4) 0.032(5) 0.005(3) 0.012(4) 0.011(3)
C3' 0.020(5) 0.013(4) 0.041(5) 0.008(4) 0.015(4) 0.007(3)
C4' 0.022(5) 0.021(4) 0.036(5) 0.008(4) 0.010(4) 0.014(4)
C5' 0.026(5) 0.026(4) 0.031(5) 0.012(4) 0.011(4) 0.016(4)
C6' 0.030(5) 0.018(4) 0.040(5) 0.014(4) 0.020(4) 0.014(4)
C7' 0.015(4) 0.014(4) 0.031(5) 0.004(3) 0.011(3) 0.009(3)
C8' 0.018(4) 0.011(4) 0.034(5) 0.005(3) 0.010(4) 0.008(3)
C9' 0.027(5) 0.016(4) 0.026(5) 0.005(3) 0.011(4) 0.010(4)
C10' 0.024(5) 0.012(4) 0.031(5) 0.008(3) 0.016(4) 0.007(3)
C11' 0.021(5) 0.013(4) 0.026(5) -0.001(3) 0.010(4) 0.006(3)
C12' 0.025(5) 0.020(4) 0.030(5) 0.006(4) 0.013(4) 0.011(4)
C13' 0.024(5) 0.022(4) 0.049(6) 0.014(4) 0.021(4) 0.014(4)
C14' 0.023(5) 0.022(4) 0.042(6) 0.001(4) 0.015(4) 0.005(4)
C15' 0.027(5) 0.023(5) 0.042(6) 0.007(4) 0.017(4) 0.013(4)
C16' 0.023(5) 0.024(4) 0.026(5) 0.001(4) 0.010(4) 0.013(4)
C17' 0.023(5) 0.018(4) 0.034(5) 0.010(4) 0.014(4) 0.011(4)
C18' 0.017(5) 0.022(4) 0.046(6) 0.012(4) 0.014(4) 0.010(4)
C19' 0.020(5) 0.014(4) 0.040(5) 0.004(4) 0.011(4) 0.010(4)
C20' 0.024(5) 0.026(5) 0.045(6) 0.016(4) 0.007(4) 0.013(4)
C21' 0.034(5) 0.016(4) 0.033(5) 0.008(4) 0.007(4) 0.011(4)
C22' 0.018(4) 0.010(4) 0.038(5) 0.005(3) 0.011(4) 0.003(3)
C23' 0.023(5) 0.009(4) 0.031(5) 0.007(3) 0.012(4) 0.003(3)
C24' 0.025(5) 0.012(4) 0.039(5) 0.007(4) 0.013(4) 0.010(4)
C25' 0.026(5) 0.019(4) 0.030(5) 0.007(4) 0.013(4) 0.006(4)
C26' 0.023(5) 0.014(4) 0.045(6) 0.008(4) 0.014(4) 0.003(4)
C27' 0.022(5) 0.016(4) 0.035(5) 0.006(4) 0.013(4) 0.009(4)
C28' 0.020(5) 0.016(4) 0.039(5) 0.007(4) 0.009(4) 0.011(4)
C29' 0.015(4) 0.013(4) 0.036(5) 0.007(3) 0.013(4) 0.005(3)
C30' 0.020(5) 0.015(4) 0.039(5) 0.006(4) 0.015(4) 0.008(3)
C31' 0.020(4) 0.013(4) 0.037(5) 0.009(4) 0.009(4) 0.009(3)
C32' 0.025(5) 0.020(4) 0.032(5) 0.010(4) 0.011(4) 0.013(4)
C33' 0.026(5) 0.014(4) 0.041(5) 0.011(4) 0.016(4) 0.012(4)
C34' 0.022(5) 0.010(4) 0.037(5) 0.006(3) 0.014(4) 0.005(3)
C35' 0.025(5) 0.009(4) 0.043(6) 0.003(4) 0.010(4) 0.007(3)
C36' 0.054(6) 0.020(4) 0.050(6) 0.011(4) 0.015(5) 0.017(4)
C37' 0.105(9) 0.043(6) 0.095(8) 0.034(6) 0.029(7) 0.036(6)
C38' 0.131(19) 0.103(15) 0.112(16) 0.055(13) 0.058(14) 0.045(14)
C39' 0.102(16) 0.108(16) 0.118(17) 0.030(13) 0.029(13) 0.025(13)
C40' 0.037(6) 0.014(4) 0.037(5) 0.009(4) 0.013(4) 0.007(4)
C41' 0.031(5) 0.020(4) 0.037(5) 0.008(4) 0.014(4) 0.014(4)
C42' 0.032(5) 0.018(4) 0.033(5) 0.005(4) 0.012(4) 0.011(4)
C43' 0.034(6) 0.019(4) 0.035(5) 0.005(4) 0.009(4) 0.009(4)
C44' 0.033(6) 0.018(4) 0.050(6) 0.002(4) 0.014(5) 0.008(4)
C45' 0.032(5) 0.025(5) 0.037(5) 0.017(4) 0.019(4) 0.019(4)
C46' 0.026(5) 0.019(4) 0.039(5) 0.007(4) 0.012(4) 0.007(4)
C47' 0.031(5) 0.022(4) 0.036(5) 0.007(4) 0.016(4) 0.011(4)
C48' 0.026(5) 0.026(5) 0.032(5) 0.009(4) 0.007(4) 0.012(4)
C49' 0.027(5) 0.020(4) 0.033(5) 0.011(4) 0.013(4) 0.012(4)
C50' 0.022(5) 0.016(4) 0.037(5) 0.009(4) 0.011(4) 0.010(4)
C51' 0.025(5) 0.026(5) 0.041(6) 0.006(4) 0.012(4) 0.008(4)
C52' 0.062(8) 0.028(5) 0.048(7) -0.001(5) 0.011(6) 0.007(5)
C53' 0.108(16) 0.074(12) 0.132(17) 0.026(11) 0.053(13) 0.027(11)
C54' 0.12(2) 0.088(15) 0.22(3) 0.031(16) 0.088(19) 0.001(13)
C55' 0.19(2) 0.167(18) 0.199(18) 0.100(15) 0.068(15) 0.004(13)
C56' 0.025(5) 0.022(5) 0.039(6) 0.007(4) 0.010(4) 0.008(4)
C57' 0.036(6) 0.017(4) 0.038(5) 0.013(4) 0.010(4) 0.006(4)
C58' 0.033(6) 0.018(4) 0.048(6) 0.003(4) 0.013(4) 0.011(4)
C59' 0.057(7) 0.015(5) 0.053(7) 0.012(4) 0.011(5) 0.011(5)
C60' 0.080(10) 0.035(6) 0.070(8) 0.022(6) 0.043(7) 0.032(6)

loop_
_atom_type_symbol
_atom_type_description
_atom_type_scat_dispersion_real
_atom_type_scat_dispersion_imag
_atom_type_scat_source
C C 0.0033 0.0016 'International Tables Vol C Tables 4.2.6.8 and 6.1.1.4'
H H 0.0000 0.0000 'International Tables Vol C Tables 4.2.6.8 and 6.1.1.4'
N N 0.0061 0.0033 'International Tables Vol C Tables 4.2.6.8 and 6.1.1.4'
O O 0.0106 0.0060 'International Tables Vol C Tables 4.2.6.8 and 6.1.1.4'
Pt Pt -1.7033 8.3905 'International Tables Vol C Tables 4.2.6.8 and 6.1.1.4'

loop_
_geom_angle_atom_site_label_1
_geom_angle_atom_site_label_2
_geom_angle_atom_site_label_3
_geom_angle
N3 Pt1 N1 177.9(3)
N3 Pt1 N4 87.1(3)
N1 Pt1 N4 92.0(3)
N3 Pt1 N2 92.3(3)
N1 Pt1 N2 88.7(3)
N4 Pt1 N2 178.3(3)
C8 N1 C1 106.8(7)
C8 N1 Pt1 128.1(6)
C1 N1 Pt1 125.1(6)
C17 N2 C10 108.3(7)
C17 N2 Pt1 123.5(6)
C10 N2 Pt1 128.2(6)
C22 N3 C19 104.9(7)
C22 N3 Pt1 129.7(6)
C19 N3 Pt1 125.4(6)
C27 N4 C24 106.4(7)
C27 N4 Pt1 124.5(6)
C24 N4 Pt1 129.0(6)
C35 O2 C36 116.3(7)
C40 O4 C41 113.5(7)
C51 O6 C52 116.0(9)
C56 O8 C57 115.5(7)
C28 C1 N1 125.0(8)
C28 C1 C2 124.9(8)
N1 C1 C2 110.1(7)
C7 C2 C3 123.6(8)
C7 C2 C1 106.9(8)
C3 C2 C1 129.5(8)
C4 C3 C2 117.1(8)
C3 C4 C5 120.9(9)
C6 C5 C4 120.8(8)
C5 C6 C7 118.9(8)
C2 C7 C6 118.3(8)
C2 C7 C8 106.5(7)
C6 C7 C8 135.1(8)
N1 C8 C9 124.4(8)
N1 C8 C7 109.6(7)
C9 C8 C7 125.7(7)
C10 C9 C8 125.4(8)
C10 C9 C29 118.0(7)
C8 C9 C29 116.6(7)
N2 C10 C9 124.6(7)
N2 C10 C11 108.5(7)
C9 C10 C11 126.9(8)
C16 C11 C12 117.6(8)
C16 C11 C10 107.2(7)
C12 C11 C10 135.2(8)
C13 C12 C11 118.4(9)
C12 C13 C14 122.9(8)
C15 C14 C13 120.0(8)
C14 C15 C16 117.8(9)
C11 C16 C15 123.4(8)
C11 C16 C17 106.4(8)
C15 C16 C17 130.1(9)
C18 C17 N2 126.9(8)
C18 C17 C16 123.5(8)
N2 C17 C16 109.5(8)
C17 C18 C19 127.3(9)
C18 C19 N3 124.3(9)
C18 C19 C20 125.5(9)
N3 C19 C20 110.1(7)
C21 C20 C19 107.5(8)
C20 C21 C22 106.7(8)
N3 C22 C23 125.4(8)
N3 C22 C21 110.9(8)
C23 C22 C21 123.7(8)
C24 C23 C22 122.9(8)
C24 C23 C45 118.9(8)
C22 C23 C45 118.1(8)
C23 C24 N4 125.1(8)
C23 C24 C25 126.7(8)
N4 C24 C25 108.2(8)
C26 C25 C24 107.4(8)
C25 C26 C27 107.8(8)
N4 C27 C28 125.7(8)
N4 C27 C26 110.0(8)
C28 C27 C26 124.2(9)
C1 C28 C27 127.1(8)
C34 C29 C30 120.2(8)
C34 C29 C9 119.7(8)
C30 C29 C9 120.0(8)
C29 C30 C31 119.9(8)
C32 C31 C30 120.2(7)
C32 C31 C35 121.4(8)
C30 C31 C35 118.4(8)
C31 C32 C33 120.0(8)
C32 C33 C34 119.9(8)
C32 C33 C40 117.3(8)
C34 C33 C40 122.9(7)
C29 C34 C33 119.8(8)
O1 C35 O2 124.2(8)
O1 C35 C31 124.5(8)
O2 C35 C31 111.3(7)
O2 C36 C37 106.9(7)
C38 C37 C36 113.6(9)
C37 C38 C39 113.3(9)
O3 C40 O4 124.3(8)
O3 C40 C33 123.1(8)
O4 C40 C33 112.6(7)
O4 C41 C42 107.5(7)
C41 C42 C43 110.3(7)
C44 C43 C42 113.3(8)
C46 C45 C50 118.6(9)
C46 C45 C23 119.4(8)
C50 C45 C23 121.9(8)
C45 C46 C47 121.3(9)
C46 C47 C48 119.7(9)
C46 C47 C51 123.2(8)
C48 C47 C51 117.0(8)
C49 C48 C47 120.1(8)
C48 C49 C50 119.7(8)
C48 C49 C56 118.7(8)
C50 C49 C56 121.6(8)
C45 C50 C49 120.6(8)
O5 C51 O6 124.3(10)
O5 C51 C47 125.1(9)
O6 C51 C47 110.6(8)
O6 C52 C53 111.1(12)
C52 C53 C54 113.0(13)
C55 C54 C53 110.9(13)
O7 C56 O8 124.3(9)
O7 C56 C49 123.2(9)
O8 C56 C49 112.5(8)
O8 C57 C58 108.6(8)
C57 C58 C59 112.0(8)
C60 C59 C58 112.2(9)
N3' Pt1' N1' 179.4(3)
N3' Pt1' N4' 87.7(3)
N1' Pt1' N4' 92.1(3)
N3' Pt1' N2' 91.4(3)
N1' Pt1' N2' 88.9(3)
N4' Pt1' N2' 178.9(3)
C1' N1' C8' 107.7(7)
C1' N1' Pt1' 123.9(6)
C8' N1' Pt1' 128.3(6)
C17' N2' C10' 107.8(7)
C17' N2' Pt1' 124.4(5)
C10' N2' Pt1' 127.8(6)
C19' N3' C22' 105.1(7)
C19' N3' Pt1' 126.3(6)
C22' N3' Pt1' 128.6(6)
C27' N4' C24' 106.1(7)
C27' N4' Pt1' 124.4(6)
C24' N4' Pt1' 129.4(6)
C35' O2' C36' 115.9(7)
C40' O4' C41' 114.8(7)
C51' O6' C52' 114.0(8)
C56' O8' C57' 114.9(7)
C28' C1' N1' 127.7(8)
C28' C1' C2' 122.8(8)
N1' C1' C2' 109.5(7)
C7' C2' C3' 123.0(8)
C7' C2' C1' 107.7(8)
C3' C2' C1' 129.2(8)
C4' C3' C2' 117.2(8)
C3' C4' C5' 120.8(8)
C4' C5' C6' 121.5(8)
C5' C6' C7' 117.7(8)
C2' C7' C6' 119.5(8)
C2' C7' C8' 106.0(7)
C6' C7' C8' 134.4(7)
N1' C8' C9' 124.3(8)
N1' C8' C7' 108.9(7)
C9' C8' C7' 126.7(8)
C10' C9' C8' 126.2(8)
C10' C9' C29' 117.1(7)
C8' C9' C29' 116.7(8)
C9' C10' N2' 124.4(7)
C9' C10' C11' 127.6(8)
N2' C10' C11' 108.0(7)
C16' C11' C12' 118.0(8)
C16' C11' C10' 107.6(7)
C12' C11' C10' 134.4(8)
C13' C12' C11' 118.1(8)
C12' C13' C14' 122.1(8)
C15' C14' C13' 120.0(9)
C14' C15' C16' 119.1(9)
C15' C16' C11' 122.6(8)
C15' C16' C17' 131.3(9)
C11' C16' C17' 106.1(8)
C18' C17' N2' 125.5(8)
C18' C17' C16' 124.0(8)
N2' C17' C16' 110.5(7)
C17' C18' C19' 127.9(9)
N3' C19' C18' 124.2(8)
N3' C19' C20' 110.8(7)
C18' C19' C20' 124.8(8)
C21' C20' C19' 107.0(8)
C20' C21' C22' 107.7(8)
C23' C22' N3' 125.3(8)
C23' C22' C21' 125.4(8)
N3' C22' C21' 109.3(7)
C24' C23' C22' 124.0(8)
C24' C23' C45' 118.9(8)
C22' C23' C45' 117.0(8)
N4' C24' C23' 124.6(8)
N4' C24' C25' 109.6(8)
C23' C24' C25' 125.8(8)
C26' C25' C24' 106.2(8)
C25' C26' C27' 109.0(8)
N4' C27' C28' 126.4(8)
N4' C27' C26' 109.0(8)
C28' C27' C26' 124.5(8)
C1' C28' C27' 125.0(8)
C30' C29' C34' 119.3(8)
C30' C29' C9' 119.9(8)
C34' C29' C9' 120.8(7)
C29' C30' C31' 120.2(8)
C32' C31' C30' 120.7(8)
C32' C31' C35' 121.7(8)
C30' C31' C35' 117.6(8)
C31' C32' C33' 119.4(8)
C34' C33' C32' 120.1(8)
C34' C33' C40' 123.0(7)
C32' C33' C40' 116.9(8)
C33' C34' C29' 120.4(8)
O1' C35' O2' 125.1(8)
O1' C35' C31' 124.6(8)
O2' C35' C31' 110.3(7)
O2' C36' C37' 105.9(8)
C38' C37' C36' 111.8(13)
C37' C38' C39' 114.1(18)
O3' C40' O4' 123.7(9)
O3' C40' C33' 123.4(8)
O4' C40' C33' 112.9(7)
O4' C41' C42' 107.3(7)
C41' C42' C43' 111.0(7)
C44' C43' C42' 113.4(8)
C50' C45' C46' 118.3(8)
C50' C45' C23' 123.0(8)
C46' C45' C23' 118.6(8)
C45' C46' C47' 121.0(8)
C48' C47' C46' 119.0(8)
C48' C47' C51' 118.8(8)
C46' C47' C51' 122.2(8)
C47' C48' C49' 120.0(8)
C50' C49' C48' 120.0(8)
C50' C49' C56' 123.2(8)
C48' C49' C56' 116.8(8)
C49' C50' C45' 121.6(8)
O5' C51' O6' 124.7(9)
O5' C51' C47' 123.9(8)
O6' C51' C47' 111.3(8)
O6' C52' C53' 109.6(11)
C52' C53' C54' 115.7(13)
C53' C54' C55' 109.5(16)
O7' C56' O8' 123.0(8)
O7' C56' C49' 124.0(8)
O8' C56' C49' 113.0(8)
O8' C57' C58' 109.9(7)
C57' C58' C59' 110.7(8)
C60' C59' C58' 112.4(9)

loop_
_geom_bond_atom_site_label_1
_geom_bond_atom_site_label_2
_geom_bond_distance
Pt1 N3 2.004(7)
Pt1 N1 2.010(7)
Pt1 N4 2.020(7)
Pt1 N2 2.031(7)
N1 C8 1.378(10)
N1 C1 1.388(11)
N2 C17 1.375(11)
N2 C10 1.378(11)
N3 C22 1.377(11)
N3 C19 1.396(11)
N4 C27 1.369(12)
N4 C24 1.399(11)
O1 C35 1.201(10)
O2 C35 1.342(10)
O2 C36 1.454(10)
O3 C40 1.204(10)
O4 C40 1.351(10)
O4 C41 1.465(10)
O5 C51 1.186(12)
O6 C51 1.359(12)
O6 C52 1.436(13)
O7 C56 1.199(11)
O8 C56 1.326(12)
O8 C57 1.469(10)
C1 C28 1.370(12)
C1 C2 1.437(12)
C2 C7 1.387(11)
C2 C3 1.391(12)
C3 C4 1.383(12)
C4 C5 1.405(12)
C5 C6 1.390(13)
C6 C7 1.407(12)
C7 C8 1.458(12)
C8 C9 1.409(11)
C9 C10 1.382(12)
C9 C29 1.495(12)
C10 C11 1.454(11)
C11 C16 1.393(12)
C11 C12 1.427(12)
C12 C13 1.385(13)
C13 C14 1.385(13)
C14 C15 1.382(13)
C15 C16 1.405(12)
C16 C17 1.445(12)
C17 C18 1.368(13)
C18 C19 1.380(12)
C19 C20 1.419(13)
C20 C21 1.362(13)
C21 C22 1.426(13)
C22 C23 1.398(12)
C23 C24 1.381(13)
C23 C45 1.495(12)
C24 C25 1.445(12)
C25 C26 1.350(13)
C26 C27 1.421(12)
C27 C28 1.388(13)
C29 C34 1.384(12)
C29 C30 1.399(11)
C30 C31 1.401(12)
C31 C32 1.381(12)
C31 C35 1.487(11)
C32 C33 1.403(11)
C33 C34 1.406(12)
C33 C40 1.488(12)
C36 C37 1.519(14)
C37 C38 1.505(15)
C38 C39 1.524(15)
C41 C42 1.507(12)
C42 C43 1.533(12)
C43 C44 1.531(13)
C45 C46 1.382(13)
C45 C50 1.400(12)
C46 C47 1.393(13)
C47 C48 1.394(12)
C47 C51 1.493(13)
C48 C49 1.380(13)
C49 C50 1.406(13)
C49 C56 1.502(12)
C52 C53 1.44(2)
C53 C54 1.543(17)
C54 C55 1.534(9)
C57 C58 1.499(14)
C58 C59 1.524(13)
C59 C60 1.485(15)
Pt1' N3' 1.997(7)
Pt1' N1' 2.016(7)
Pt1' N4' 2.028(7)
Pt1' N2' 2.034(7)
N1' C1' 1.372(11)
N1' C8' 1.382(10)
N2' C17' 1.378(11)
N2' C10' 1.390(10)
N3' C19' 1.375(11)
N3' C22' 1.400(11)
N4' C27' 1.366(11)
N4' C24' 1.378(11)
O1' C35' 1.193(11)
O2' C35' 1.334(11)
O2' C36' 1.455(10)
O3' C40' 1.204(11)
O4' C40' 1.351(10)
O4' C41' 1.471(10)
O5' C51' 1.203(11)
O6' C51' 1.341(11)
O6' C52' 1.430(12)
O7' C56' 1.211(11)
O8' C56' 1.347(11)
O8' C57' 1.450(10)
C1' C28' 1.369(12)
C1' C2' 1.450(12)
C2' C7' 1.373(11)
C2' C3' 1.393(12)
C3' C4' 1.378(12)
C4' C5' 1.391(12)
C5' C6' 1.393(13)
C6' C7' 1.400(12)
C7' C8' 1.478(12)
C8' C9' 1.398(11)
C9' C10' 1.379(12)
C9' C29' 1.512(12)
C10' C11' 1.468(11)
C11' C16' 1.393(12)
C11' C12' 1.419(11)
C12' C13' 1.377(12)
C13' C14' 1.382(13)
C14' C15' 1.364(13)
C15' C16' 1.368(13)
C16' C17' 1.443(12)
C17' C18' 1.359(12)
C18' C19' 1.378(12)
C19' C20' 1.435(12)
C20' C21' 1.345(13)
C21' C22' 1.440(13)
C22' C23' 1.391(11)
C23' C24' 1.382(12)
C23' C45' 1.506(12)
C24' C25' 1.446(12)
C25' C26' 1.323(13)
C26' C27' 1.431(12)
C27' C28' 1.396(12)
C29' C30' 1.385(11)
C29' C34' 1.398(12)
C30' C31' 1.389(12)
C31' C32' 1.382(12)
C31' C35' 1.501(11)
C32' C33' 1.395(11)
C33' C34' 1.381(12)
C33' C40' 1.485(13)
C36' C37' 1.557(17)
C37' C38' 1.45(2)
C38' C39' 1.48(2)
C41' C42' 1.503(11)
C42' C43' 1.531(12)
C43' C44' 1.520(12)
C45' C50' 1.390(11)
C45' C46' 1.397(13)
C46' C47' 1.414(13)
C47' C48' 1.390(12)
C47' C51' 1.483(13)
C48' C49' 1.400(13)
C49' C50' 1.381(12)
C49' C56' 1.488(12)
C52' C53' 1.514(9)
C53' C54' 1.547(10)
C54' C55' 1.560(10)
C57' C58' 1.500(13)
C58' C59' 1.531(12)
C59' C60' 1.527(15)
